data_7157689
loop_
_publ_author_name
'Chan, Chieh-Kai'
'Lai, Chien-Yu'
'Wang, Cheng-Chung'

_publ_section_title
;
 TMSOTf-catalyzed synthesis of substituted quinazolines using
 hexamethyldisilazane as a nitrogen source under neat and microwave
 irradiation conditions.
;
_journal_issue 36
_journal_name_full 'Organic &amp; biomolecular chemistry'
_journal_page_first 7201
_journal_page_last 7212
_journal_paper_doi 10.1039/d0ob01507e
_journal_volume 18
_journal_year 2020
_chemical_formula_moiety 'C21 H16 N2 O'
_chemical_formula_sum 'C21 H16 N2 O'
_chemical_formula_weight 312.36
_space_group_crystal_system orthorhombic
_space_group_IT_number 61
_space_group_name_Hall '-P 2ac 2ab'
_space_group_name_H-M_alt 'P b c a'
_atom_sites_solution_hydrogens geom
_audit_creation_method SHELXL-2018/3
_audit_update_record
;
2020-03-05 deposited with the CCDC.	2020-08-31 downloaded from the CCDC.
;
_cell_angle_alpha 90
_cell_angle_beta 90
_cell_angle_gamma 90
_cell_formula_units_Z 8
_cell_length_a 14.6384(3)
_cell_length_b 6.90900(10)
_cell_length_c 30.7229(7)
_cell_measurement_reflns_used 9888
_cell_measurement_temperature 100.0(2)
_cell_measurement_theta_max 65.07
_cell_measurement_theta_min 2.88
_cell_volume 3107.21(11)
_computing_cell_refinement 'APEX3 v2015.9-0 (Bruker AXS)'
_computing_data_collection 'Bruker Instrument Service v2012.12.0.3'
_computing_data_reduction 'SAINT V8.35A (Bruker AXS Inc., 2015)'
_computing_molecular_graphics 'shelXle (C.B. Huebschle, rev 740)'
_computing_publication_material 'WinGX publication routines (Farrugia, 2014)'
_computing_structure_refinement 'SHELXL-2018/3 (Sheldrick, 2018)'
_computing_structure_solution 'SHELXT 2014/5 (Sheldrick, 2014)'
_diffrn_ambient_temperature 100.0(2)
_diffrn_measured_fraction_theta_full 1.000
_diffrn_measured_fraction_theta_max 1.000
_diffrn_measurement_device_type 'Bruker APEX-II CCD'
_diffrn_measurement_method '\f and \w scans'
_diffrn_radiation_type CuK\a
_diffrn_radiation_wavelength 1.54178
_diffrn_reflns_av_R_equivalents 0.0450
_diffrn_reflns_av_unetI/netI 0.0142
_diffrn_reflns_Laue_measured_fraction_full 1.000
_diffrn_reflns_Laue_measured_fraction_max 1.000
_diffrn_reflns_limit_h_max 17
_diffrn_reflns_limit_h_min -17
_diffrn_reflns_limit_k_max 8
_diffrn_reflns_limit_k_min -8
_diffrn_reflns_limit_l_max 36
_diffrn_reflns_limit_l_min -36
_diffrn_reflns_number 60225
_diffrn_reflns_point_group_measured_fraction_full 1.000
_diffrn_reflns_point_group_measured_fraction_max 1.000
_diffrn_reflns_theta_full 65.073
_diffrn_reflns_theta_max 65.073
_diffrn_reflns_theta_min 2.877
_exptl_absorpt_coefficient_mu 0.656
_exptl_absorpt_correction_T_max 1
_exptl_absorpt_correction_T_min 0.8284
_exptl_absorpt_correction_type numerical
_exptl_absorpt_process_details 'Bruker SADABS, 1996'
_exptl_crystal_colour colourless
_exptl_crystal_density_diffrn 1.335
_exptl_crystal_density_meas ?
_exptl_crystal_density_method 'not measured'
_exptl_crystal_description prism
_exptl_crystal_F_000 1312
_exptl_crystal_size_max 0.288
_exptl_crystal_size_mid 0.184
_exptl_crystal_size_min 0.164
_refine_diff_density_max 0.175
_refine_diff_density_min -0.202
_refine_diff_density_rms 0.041
_refine_ls_extinction_method none
_refine_ls_goodness_of_fit_ref 1.119
_refine_ls_hydrogen_treatment constr
_refine_ls_matrix_type full
_refine_ls_number_parameters 218
_refine_ls_number_reflns 2641
_refine_ls_number_restraints 0
_refine_ls_restrained_S_all 1.119
_refine_ls_R_factor_all 0.0433
_refine_ls_R_factor_gt 0.0375
_refine_ls_shift/su_max 0.000
_refine_ls_shift/su_mean 0.000
_refine_ls_structure_factor_coef Fsqd
_refine_ls_weighting_details 'w=1/[\s^2^(Fo^2^)+(0.0472P)^2^+1.3833P] where P=(Fo^2^+2Fc^2^)/3'
_refine_ls_weighting_scheme calc
_refine_ls_wR_factor_gt 0.0963
_refine_ls_wR_factor_ref 0.0997
_reflns_Friedel_coverage 0.000
_reflns_number_gt 2367
_reflns_number_total 2641
_reflns_threshold_expression 'I > 2\s(I)'
_cod_data_source_file d0ob01507e2.cif
_cod_data_source_block i17822
_cod_depositor_comments
;
The following automatic conversions were performed:

data item '_exptl_crystal_density_meas' value 'none' was changed to
'?' -- the value is perceived as not measured.

Automatic conversion script
Id: cif_fix_values 7556 2019-12-06 15:28:31Z antanas 

 Adding full bibliography for 7157689--7157694.cif.
;
_cod_database_code 7157689
_shelx_shelxl_version_number 2018/3
_shelx_space_group_comment
;
The symmetry employed for this shelxl refinement is uniquely defined
by the following loop, which should always be used as a source of
symmetry information in preference to the above space-group names.
They are only intended as comments.
;
_shelx_estimated_absorpt_t_min 0.834
_shelx_estimated_absorpt_t_max 0.900

loop_
_space_group_symop_operation_xyz
'x, y, z'
'-x+1/2, -y, z+1/2'
'-x, y+1/2, -z+1/2'
'x+1/2, -y+1/2, -z'
'-x, -y, -z'
'x-1/2, y, -z-1/2'
'x, -y-1/2, z-1/2'
'-x-1/2, y-1/2, z'

loop_
_atom_site_label
_atom_site_type_symbol
_atom_site_fract_x
_atom_site_fract_y
_atom_site_fract_z
_atom_site_U_iso_or_equiv
_atom_site_adp_type
_atom_site_occupancy
_atom_site_site_symmetry_order
_atom_site_calc_flag
_atom_site_refinement_flags_posn
_atom_site_refinement_flags_adp
_atom_site_refinement_flags_occupancy
_atom_site_disorder_assembly
_atom_site_disorder_group
O1 O 0.20890(6) 0.35914(15) 0.47376(3) 0.0200(3) Uani 1 1 d . . . . .
N1 N 0.55618(7) 0.33473(16) 0.34701(4) 0.0152(3) Uani 1 1 d . . . . .
N2 N 0.62377(7) 0.38901(16) 0.41684(4) 0.0158(3) Uani 1 1 d . . . . .
C1 C 0.55309(9) 0.35943(18) 0.39115(4) 0.0144(3) Uani 1 1 d . . . . .
C2 C 0.63727(9) 0.33371(19) 0.32804(4) 0.0151(3) Uani 1 1 d . . . . .
C3 C 0.71980(9) 0.35162(19) 0.35262(4) 0.0151(3) Uani 1 1 d . . . . .
C4 C 0.80966(9) 0.33565(19) 0.33582(4) 0.0166(3) Uani 1 1 d . . . . .
H4 H 0.818680 0.310689 0.305721 0.020 Uiso 1 1 calc R U . . .
C5 C 0.88358(9) 0.35604(19) 0.36279(5) 0.0190(3) Uani 1 1 d . . . . .
H5 H 0.943572 0.345143 0.351259 0.023 Uiso 1 1 calc R U . . .
C6 C 0.87127(9) 0.3930(2) 0.40749(5) 0.0191(3) Uani 1 1 d . . . . .
H6 H 0.923144 0.408790 0.425733 0.023 Uiso 1 1 calc R U . . .
C7 C 0.78575(9) 0.4066(2) 0.42493(4) 0.0182(3) Uani 1 1 d . . . . .
H7 H 0.778309 0.431651 0.455129 0.022 Uiso 1 1 calc R U . . .
C8 C 0.70819(9) 0.38319(19) 0.39796(4) 0.0153(3) Uani 1 1 d . . . . .
C9 C 0.46137(9) 0.35464(19) 0.41141(4) 0.0150(3) Uani 1 1 d . . . . .
C10 C 0.45272(9) 0.36193(19) 0.45681(4) 0.0158(3) Uani 1 1 d . . . . .
H10 H 0.506226 0.366221 0.474286 0.019 Uiso 1 1 calc R U . . .
C11 C 0.36836(9) 0.3630(2) 0.47665(4) 0.0174(3) Uani 1 1 d . . . . .
H11 H 0.363975 0.368777 0.507477 0.021 Uiso 1 1 calc R U . . .
C12 C 0.28924(9) 0.35556(19) 0.45127(4) 0.0162(3) Uani 1 1 d . . . . .
C13 C 0.29619(9) 0.3455(2) 0.40612(4) 0.0171(3) Uani 1 1 d . . . . .
H13 H 0.242606 0.339181 0.388732 0.021 Uiso 1 1 calc R U . . .
C14 C 0.38187(9) 0.34474(19) 0.38660(4) 0.0164(3) Uani 1 1 d . . . . .
H14 H 0.386268 0.337346 0.355791 0.020 Uiso 1 1 calc R U . . .
C15 C 0.12582(9) 0.3576(2) 0.44921(5) 0.0200(3) Uani 1 1 d . . . . .
H15A H 0.124750 0.469047 0.429492 0.030 Uiso 1 1 calc R U . . .
H15B H 0.073621 0.364804 0.469119 0.030 Uiso 1 1 calc R U . . .
H15C H 0.122182 0.237796 0.432212 0.030 Uiso 1 1 calc R U . . .
C16 C 0.63470(9) 0.3108(2) 0.27977(4) 0.0157(3) Uani 1 1 d . . . . .
C17 C 0.57412(9) 0.1763(2) 0.26169(4) 0.0180(3) Uani 1 1 d . . . . .
H17 H 0.536549 0.100248 0.280217 0.022 Uiso 1 1 calc R U . . .
C18 C 0.56850(9) 0.1532(2) 0.21700(4) 0.0207(3) Uani 1 1 d . . . . .
H18 H 0.528230 0.059481 0.205005 0.025 Uiso 1 1 calc R U . . .
C19 C 0.62174(9) 0.2670(2) 0.18972(4) 0.0220(3) Uani 1 1 d . . . . .
H19 H 0.617544 0.251717 0.159055 0.026 Uiso 1 1 calc R U . . .
C20 C 0.68087(10) 0.4025(2) 0.20716(5) 0.0214(3) Uani 1 1 d . . . . .
H20 H 0.716593 0.481503 0.188428 0.026 Uiso 1 1 calc R U . . .
C21 C 0.68813(9) 0.4234(2) 0.25194(4) 0.0184(3) Uani 1 1 d . . . . .
H21 H 0.729741 0.514909 0.263743 0.022 Uiso 1 1 calc R U . . .

loop_
_atom_site_aniso_label
_atom_site_aniso_U_11
_atom_site_aniso_U_22
_atom_site_aniso_U_33
_atom_site_aniso_U_23
_atom_site_aniso_U_13
_atom_site_aniso_U_12
O1 0.0134(5) 0.0276(6) 0.0191(5) -0.0003(4) 0.0017(4) -0.0009(4)
N1 0.0159(6) 0.0146(6) 0.0151(6) 0.0004(4) 0.0004(4) 0.0007(5)
N2 0.0148(6) 0.0146(6) 0.0180(6) 0.0006(5) -0.0015(4) 0.0013(4)
C1 0.0174(7) 0.0101(6) 0.0156(7) 0.0007(5) -0.0017(5) 0.0013(5)
C2 0.0158(7) 0.0100(6) 0.0196(7) 0.0002(5) -0.0001(5) 0.0008(5)
C3 0.0174(7) 0.0088(7) 0.0190(7) 0.0009(5) -0.0010(5) 0.0005(5)
C4 0.0174(7) 0.0144(7) 0.0181(7) -0.0006(5) 0.0010(6) -0.0004(6)
C5 0.0144(7) 0.0162(7) 0.0265(7) 0.0010(6) 0.0016(6) 0.0004(6)
C6 0.0153(7) 0.0181(7) 0.0240(7) 0.0011(6) -0.0059(6) -0.0001(6)
C7 0.0190(7) 0.0175(7) 0.0181(7) -0.0011(6) -0.0029(5) 0.0011(6)
C8 0.0154(7) 0.0109(6) 0.0196(7) 0.0004(5) -0.0004(5) 0.0010(5)
C9 0.0165(7) 0.0112(7) 0.0173(7) 0.0006(5) 0.0000(5) 0.0005(5)
C10 0.0158(7) 0.0145(7) 0.0171(7) 0.0003(5) -0.0031(5) -0.0002(5)
C11 0.0211(7) 0.0173(7) 0.0136(6) 0.0011(5) 0.0006(5) -0.0005(6)
C12 0.0149(7) 0.0130(7) 0.0207(7) 0.0013(5) 0.0028(5) -0.0001(5)
C13 0.0149(7) 0.0179(7) 0.0185(7) 0.0004(5) -0.0033(5) -0.0007(6)
C14 0.0181(7) 0.0169(7) 0.0143(6) -0.0002(5) -0.0004(5) 0.0006(6)
C15 0.0141(7) 0.0214(8) 0.0247(7) 0.0016(6) 0.0005(6) -0.0005(6)
C16 0.0122(6) 0.0163(7) 0.0185(7) -0.0012(5) 0.0002(5) 0.0037(6)
C17 0.0142(7) 0.0206(7) 0.0193(7) 0.0004(6) 0.0008(5) -0.0001(6)
C18 0.0158(7) 0.0255(8) 0.0206(7) -0.0050(6) -0.0013(5) -0.0018(6)
C19 0.0189(7) 0.0305(8) 0.0166(7) -0.0039(6) 0.0008(6) 0.0007(6)
C20 0.0179(7) 0.0263(8) 0.0199(7) 0.0015(6) 0.0036(6) -0.0018(6)
C21 0.0161(7) 0.0175(7) 0.0216(7) -0.0024(6) -0.0003(6) -0.0015(6)

loop_
_atom_type_symbol
_atom_type_description
_atom_type_scat_dispersion_real
_atom_type_scat_dispersion_imag
_atom_type_scat_source
C C 0.0181 0.0091 'International Tables Vol C Tables 4.2.6.8 and 6.1.1.4'
H H 0.0000 0.0000 'International Tables Vol C Tables 4.2.6.8 and 6.1.1.4'
N N 0.0311 0.0180 'International Tables Vol C Tables 4.2.6.8 and 6.1.1.4'
O O 0.0492 0.0322 'International Tables Vol C Tables 4.2.6.8 and 6.1.1.4'

loop_
_geom_angle_atom_site_label_1
_geom_angle_atom_site_label_2
_geom_angle_atom_site_label_3
_geom_angle
_geom_angle_site_symmetry_1
_geom_angle_site_symmetry_3
_geom_angle_publ_flag
C12 O1 C15 117.76(10) . . ?
C2 N1 C1 117.86(11) . . ?
C1 N2 C8 116.84(11) . . ?
N2 C1 N1 125.98(12) . . ?
N2 C1 C9 117.64(12) . . ?
N1 C1 C9 116.37(11) . . ?
N1 C2 C3 121.68(12) . . ?
N1 C2 C16 114.57(11) . . ?
C3 C2 C16 123.75(12) . . ?
C4 C3 C8 118.70(12) . . ?
C4 C3 C2 125.80(12) . . ?
C8 C3 C2 115.48(12) . . ?
C5 C4 C3 120.31(12) . . ?
C5 C4 H4 119.8 . . ?
C3 C4 H4 119.8 . . ?
C4 C5 C6 120.48(13) . . ?
C4 C5 H5 119.8 . . ?
C6 C5 H5 119.8 . . ?
C7 C6 C5 120.83(12) . . ?
C7 C6 H6 119.6 . . ?
C5 C6 H6 119.6 . . ?
C6 C7 C8 119.88(12) . . ?
C6 C7 H7 120.1 . . ?
C8 C7 H7 120.1 . . ?
N2 C8 C7 118.28(12) . . ?
N2 C8 C3 121.97(12) . . ?
C7 C8 C3 119.74(12) . . ?
C14 C9 C10 118.10(12) . . ?
C14 C9 C1 121.93(12) . . ?
C10 C9 C1 119.97(12) . . ?
C11 C10 C9 121.45(12) . . ?
C11 C10 H10 119.3 . . ?
C9 C10 H10 119.3 . . ?
C10 C11 C12 119.74(12) . . ?
C10 C11 H11 120.1 . . ?
C12 C11 H11 120.1 . . ?
O1 C12 C13 124.63(12) . . ?
O1 C12 C11 115.55(12) . . ?
C13 C12 C11 119.82(12) . . ?
C14 C13 C12 119.72(12) . . ?
C14 C13 H13 120.1 . . ?
C12 C13 H13 120.1 . . ?
C13 C14 C9 121.16(12) . . ?
C13 C14 H14 119.4 . . ?
C9 C14 H14 119.4 . . ?
O1 C15 H15A 109.5 . . ?
O1 C15 H15B 109.5 . . ?
H15A C15 H15B 109.5 . . ?
O1 C15 H15C 109.5 . . ?
H15A C15 H15C 109.5 . . ?
H15B C15 H15C 109.5 . . ?
C21 C16 C17 118.82(12) . . ?
C21 C16 C2 122.38(12) . . ?
C17 C16 C2 118.76(12) . . ?
C18 C17 C16 120.52(13) . . ?
C18 C17 H17 119.7 . . ?
C16 C17 H17 119.7 . . ?
C17 C18 C19 120.00(13) . . ?
C17 C18 H18 120.0 . . ?
C19 C18 H18 120.0 . . ?
C20 C19 C18 120.05(13) . . ?
C20 C19 H19 120.0 . . ?
C18 C19 H19 120.0 . . ?
C19 C20 C21 120.15(13) . . ?
C19 C20 H20 119.9 . . ?
C21 C20 H20 119.9 . . ?
C20 C21 C16 120.44(13) . . ?
C20 C21 H21 119.8 . . ?
C16 C21 H21 119.8 . . ?

loop_
_geom_bond_atom_site_label_1
_geom_bond_atom_site_label_2
_geom_bond_distance
_geom_bond_site_symmetry_2
_geom_bond_publ_flag
O1 C12 1.3642(16) . ?
O1 C15 1.4311(16) . ?
N1 C2 1.3224(17) . ?
N1 C1 1.3676(17) . ?
N2 C1 1.3174(17) . ?
N2 C8 1.3658(17) . ?
C1 C9 1.4803(18) . ?
C2 C3 1.4301(18) . ?
C2 C16 1.4919(18) . ?
C3 C4 1.4173(18) . ?
C3 C8 1.4199(19) . ?
C4 C5 1.3701(19) . ?
C4 H4 0.9500 . ?
C5 C6 1.408(2) . ?
C5 H5 0.9500 . ?
C6 C7 1.3650(19) . ?
C6 H6 0.9500 . ?
C7 C8 1.4148(18) . ?
C7 H7 0.9500 . ?
C9 C14 1.3929(18) . ?
C9 C10 1.4017(19) . ?
C10 C11 1.3772(19) . ?
C10 H10 0.9500 . ?
C11 C12 1.3972(19) . ?
C11 H11 0.9500 . ?
C12 C13 1.3926(19) . ?
C13 C14 1.3902(18) . ?
C13 H13 0.9500 . ?
C14 H14 0.9500 . ?
C15 H15A 0.9800 . ?
C15 H15B 0.9800 . ?
C15 H15C 0.9800 . ?
C16 C21 1.3956(19) . ?
C16 C17 1.3994(19) . ?
C17 C18 1.3846(19) . ?
C17 H17 0.9500 . ?
C18 C19 1.388(2) . ?
C18 H18 0.9500 . ?
C19 C20 1.383(2) . ?
C19 H19 0.9500 . ?
C20 C21 1.388(2) . ?
C20 H20 0.9500 . ?
C21 H21 0.9500 . ?
